data_4127446
loop_
_publ_author_name
'Antoni, Patrick W.'
'Bruckhoff, Tim'
'Hansmann, Max M.'

_publ_section_title
;
 Organic Redox Systems Based on Pyridinium-Carbene Hybrids.
;
_journal_issue 24
_journal_name_full 'Journal of the American Chemical Society'
_journal_page_first 9701
_journal_page_last 9711
_journal_paper_doi 10.1021/jacs.9b04249
_journal_volume 141
_journal_year 2019
_chemical_formula_moiety 'F6 Sb, C27 H31 N3'
_chemical_formula_sum 'C27 H31 F6 N3 Sb'
_chemical_formula_weight 633.30
_space_group_crystal_system monoclinic
_space_group_IT_number 14
_space_group_name_Hall '-P 2yn'
_space_group_name_H-M_alt 'P 1 21/n 1'
_symmetry_space_group_name_Hall '-P 2yn'
_symmetry_space_group_name_H-M 'P 1 21/n 1'
_atom_sites_solution_hydrogens geom
_atom_sites_solution_primary dual
_audit_creation_date 2019-04-11
_audit_creation_method
;
Olex2 1.2
(compiled 2018.05.29 svn.r3508 for OlexSys, GUI svn.r5506)
;
_cell_angle_alpha 90
_cell_angle_beta 108.171(2)
_cell_angle_gamma 90
_cell_formula_units_Z 4
_cell_length_a 9.8395(6)
_cell_length_b 18.5942(10)
_cell_length_c 15.5356(7)
_cell_measurement_reflns_used 3287
_cell_measurement_temperature 99.97
_cell_measurement_theta_max 29.587
_cell_measurement_theta_min 2.44
_cell_volume 2700.6(3)
_computing_cell_refinement 'SAINT V8.38A (?, 2016)'
_computing_data_reduction 'SAINT V8.38A (?, 2016)'
_computing_molecular_graphics 'Olex2 (Dolomanov et al., 2009)'
_computing_publication_material 'Olex2 (Dolomanov et al., 2009)'
_computing_structure_refinement 'ShelXL (Sheldrick, 2015)'
_computing_structure_solution 'XT (Sheldrick, 2015)'
_diffrn_ambient_temperature 99.97
_diffrn_measured_fraction_theta_full 0.999
_diffrn_measured_fraction_theta_max 0.998
_diffrn_measurement_device_type 'Bruker APEX-II CCD'
_diffrn_measurement_method '\f and \w scans'
_diffrn_radiation_type MoK\a
_diffrn_radiation_wavelength 0.71073
_diffrn_reflns_av_R_equivalents 0.0249
_diffrn_reflns_av_unetI/netI 0.0119
_diffrn_reflns_Laue_measured_fraction_full 0.999
_diffrn_reflns_Laue_measured_fraction_max 0.998
_diffrn_reflns_limit_h_max 13
_diffrn_reflns_limit_h_min -13
_diffrn_reflns_limit_k_max 25
_diffrn_reflns_limit_k_min -25
_diffrn_reflns_limit_l_max 19
_diffrn_reflns_limit_l_min -21
_diffrn_reflns_number 86535
_diffrn_reflns_point_group_measured_fraction_full 0.999
_diffrn_reflns_point_group_measured_fraction_max 0.998
_diffrn_reflns_theta_full 25.242
_diffrn_reflns_theta_max 29.620
_diffrn_reflns_theta_min 2.438
_exptl_absorpt_coefficient_mu 1.084
_exptl_absorpt_correction_T_max 0.2412
_exptl_absorpt_correction_T_min 0.1987
_exptl_absorpt_correction_type multi-scan
_exptl_absorpt_process_details
'SADABS-2016/2 (Bruker,2016/2) was used for absorption correction. wR2(int) was 0.1149 before and 0.0416 after correction. The Ratio of minimum to maximum transmission is 0.8238. The \l/2 correction factor is Not present.'
_exptl_crystal_colour green
_exptl_crystal_colour_primary green
_exptl_crystal_density_diffrn 1.558
_exptl_crystal_description needle
_exptl_crystal_F_000 1276
_exptl_crystal_recrystallization_method
'The material was recrystallised from a mixture of Diethylether and thf  by slow evaporation'
_exptl_crystal_size_max 0.932
_exptl_crystal_size_mid 0.081
_exptl_crystal_size_min 0.042
_refine_diff_density_max 1.214
_refine_diff_density_min -1.118
_refine_diff_density_rms 0.071
_refine_ls_extinction_method none
_refine_ls_goodness_of_fit_ref 1.072
_refine_ls_hydrogen_treatment constr
_refine_ls_matrix_type full
_refine_ls_number_parameters 378
_refine_ls_number_reflns 7590
_refine_ls_number_restraints 56
_refine_ls_restrained_S_all 1.090
_refine_ls_R_factor_all 0.0301
_refine_ls_R_factor_gt 0.0281
_refine_ls_shift/su_max 0.002
_refine_ls_shift/su_mean 0.000
_refine_ls_structure_factor_coef Fsqd
_refine_ls_weighting_details 'w=1/[\s^2^(Fo^2^)+(0.0202P)^2^+3.4672P] where P=(Fo^2^+2Fc^2^)/3'
_refine_ls_weighting_scheme calc
_refine_ls_wR_factor_gt 0.0639
_refine_ls_wR_factor_ref 0.0651
_reflns_Friedel_coverage 0.000
_reflns_number_gt 7153
_reflns_number_total 7590
_reflns_threshold_expression 'I > 2\s(I)'
_cod_data_source_file ja9b04249_si_011.cif
_cod_data_source_block 0547_pa_0m
_cod_database_code 4127446
_shelx_shelxl_version_number 2018/3
_shelx_space_group_comment
;
The symmetry employed for this shelxl refinement is uniquely defined
by the following loop, which should always be used as a source of
symmetry information in preference to the above space-group names.
They are only intended as comments.
;
_olex2_refinement_description
;
1. Fixed Uiso
 At 1.2 times of:
  All C(H) groups
 At 1.5 times of:
  All C(H,H,H) groups
2. Restrained distances
 Sb1-F4A \\sim Sb1-F4B
 with sigma of 0.02
 Sb1-F2A \\sim Sb1-F2B
 with sigma of 0.02
 Sb1-F1A \\sim Sb1-F1B
 with sigma of 0.02
 Sb1-F3A \\sim Sb1-F3B
 with sigma of 0.02
3. Rigid body (RIGU) restrains
 Sb1, F1A, F2A, F3A, F4A
 with sigma for 1-2 distances of 0.004 and sigma for 1-3 distances of 0.004
 Sb1, F1B, F2B, F3B, F4B
 with sigma for 1-2 distances of 0.001 and sigma for 1-3 distances of 0.001
4. Others
 Sof(F1B)=Sof(F2B)=Sof(F3B)=Sof(F4B)=1-FVAR(1)
 Sof(F1A)=Sof(F2A)=Sof(F3A)=Sof(F4A)=FVAR(1)
5.a Aromatic/amide H refined with riding coordinates:
 C3(H3), C4(H4), C6(H6), C7(H7), C8(H8), C9(H9), C12(H12), C14(H14), C21(H21),
 C23(H23)
5.b Idealised Me refined as rotating group:
 C5(H5A,H5B,H5C), C16(H16A,H16B,H16C), C17(H17A,H17B,H17C), C18(H18A,H18B,
 H18C), C25(H25A,H25B,H25C), C26(H26A,H26B,H26C), C27(H27A,H27B,H27C)
;
_olex2_diffrn_ambient_temperature_device 'Oxford Cryosystems Cryostream 800'
_olex2_submission_special_instructions 'No special instructions were received'

loop_
_space_group_symop_operation_xyz
'x, y, z'
'-x+1/2, y+1/2, -z+1/2'
'-x, -y, -z'
'x-1/2, -y-1/2, z-1/2'

loop_
_atom_site_label
_atom_site_type_symbol
_atom_site_fract_x
_atom_site_fract_y
_atom_site_fract_z
_atom_site_U_iso_or_equiv
_atom_site_adp_type
_atom_site_occupancy
_atom_site_site_symmetry_order
_atom_site_calc_flag
_atom_site_refinement_flags_posn
_atom_site_refinement_flags_adp
_atom_site_refinement_flags_occupancy
_atom_site_disorder_assembly
_atom_site_disorder_group
Sb1 Sb 0.52995(2) 0.20145(2) 0.55473(2) 0.02601(4) Uani 1 1 d D U . . .
F1 F 0.35507(14) 0.17809(9) 0.47010(9) 0.0478(3) Uani 1 1 d . . . . .
F2 F 0.70449(13) 0.22748(8) 0.64095(9) 0.0420(3) Uani 1 1 d . . . . .
F1A F 0.4395(3) 0.2685(3) 0.6046(4) 0.098(2) Uani 0.690(7) 1 d D U P A 1
F2A F 0.5647(6) 0.2636(2) 0.4729(3) 0.0965(18) Uani 0.690(7) 1 d D U P A 1
F3A F 0.6279(3) 0.12836(18) 0.5149(2) 0.0504(8) Uani 0.690(7) 1 d D U P A 1
F4A F 0.5048(3) 0.1322(2) 0.63883(16) 0.0533(9) Uani 0.690(7) 1 d D U P A 1
F1B F 0.4809(8) 0.2994(3) 0.5637(5) 0.0562(18) Uani 0.310(7) 1 d D U P A 2
F2B F 0.5969(8) 0.2314(6) 0.4597(5) 0.062(2) Uani 0.310(7) 1 d D U P A 2
F3B F 0.5744(15) 0.1096(4) 0.5361(6) 0.100(4) Uani 0.310(7) 1 d D U P A 2
F4B F 0.4537(8) 0.1765(6) 0.6410(4) 0.067(2) Uani 0.310(7) 1 d D U P A 2
N1 N 0.23309(15) 0.50947(8) 0.64533(9) 0.0197(3) Uani 1 1 d . . . . .
N2 N 0.29871(15) 0.57637(8) 0.76644(9) 0.0194(3) Uani 1 1 d . . . . .
N3 N 0.76113(15) 0.42963(8) 0.78752(10) 0.0214(3) Uani 1 1 d . . . . .
C1 C 0.34793(17) 0.52511(8) 0.71995(10) 0.0174(3) Uani 1 1 d . . . . .
C2 C 0.48634(17) 0.49328(8) 0.74392(10) 0.0173(3) Uani 1 1 d . . . . .
C3 C 0.61183(17) 0.52633(9) 0.80401(11) 0.0197(3) Uani 1 1 d . . . . .
H3 H 0.603354 0.571226 0.831082 0.024 Uiso 1 1 calc R . . . .
C4 C 0.74243(18) 0.49500(9) 0.82313(11) 0.0209(3) Uani 1 1 d . . . . .
H4 H 0.823326 0.519052 0.862360 0.025 Uiso 1 1 calc R . . . .
C5 C 0.9047(2) 0.40054(11) 0.80290(14) 0.0310(4) Uani 1 1 d . . . . .
H5A H 0.943902 0.418907 0.756442 0.047 Uiso 1 1 calc GR . . . .
H5B H 0.899948 0.347923 0.799660 0.047 Uiso 1 1 calc GR . . . .
H5C H 0.966449 0.415272 0.862916 0.047 Uiso 1 1 calc GR . . . .
C6 C 0.51055(18) 0.42445(9) 0.70959(11) 0.0203(3) Uani 1 1 d . . . . .
H6 H 0.431906 0.398873 0.670337 0.024 Uiso 1 1 calc R . . . .
C7 C 0.64334(19) 0.39503(9) 0.73194(11) 0.0217(3) Uani 1 1 d . . . . .
H7 H 0.654942 0.349110 0.708345 0.026 Uiso 1 1 calc R . . . .
C8 C 0.15591(18) 0.59130(10) 0.72161(12) 0.0249(3) Uani 1 1 d . . . . .
H8 H 0.097394 0.624573 0.740266 0.030 Uiso 1 1 calc R . . . .
C9 C 0.11563(18) 0.54993(10) 0.64683(12) 0.0250(3) Uani 1 1 d . . . . .
H9 H 0.023370 0.548705 0.603016 0.030 Uiso 1 1 calc R . . . .
C10 C 0.37403(17) 0.60690(9) 0.85369(10) 0.0184(3) Uani 1 1 d . . . . .
C11 C 0.36006(18) 0.57378(9) 0.93099(11) 0.0207(3) Uani 1 1 d . . . . .
C12 C 0.43548(19) 0.60408(10) 1.01438(11) 0.0237(3) Uani 1 1 d . . . . .
H12 H 0.427522 0.583108 1.068365 0.028 Uiso 1 1 calc R . . . .
C13 C 0.52193(19) 0.66416(10) 1.02045(11) 0.0227(3) Uani 1 1 d . . . . .
C14 C 0.53046(18) 0.69591(9) 0.94111(11) 0.0206(3) Uani 1 1 d . . . . .
H14 H 0.589313 0.737068 0.945082 0.025 Uiso 1 1 calc R . . . .
C15 C 0.45494(17) 0.66884(9) 0.85622(11) 0.0185(3) Uani 1 1 d . . . . .
C16 C 0.46166(19) 0.70372(10) 0.77011(12) 0.0234(3) Uani 1 1 d . . . . .
H16A H 0.367144 0.722702 0.736333 0.035 Uiso 1 1 calc GR . . . .
H16B H 0.490979 0.668010 0.732989 0.035 Uiso 1 1 calc GR . . . .
H16C H 0.531226 0.743134 0.784983 0.035 Uiso 1 1 calc GR . . . .
C17 C 0.6075(2) 0.69424(11) 1.11142(13) 0.0331(4) Uani 1 1 d . . . . .
H17A H 0.708126 0.680408 1.124813 0.050 Uiso 1 1 calc GR . . . .
H17B H 0.570345 0.675053 1.158392 0.050 Uiso 1 1 calc GR . . . .
H17C H 0.599773 0.746801 1.110137 0.050 Uiso 1 1 calc GR . . . .
C18 C 0.2647(2) 0.50957(10) 0.92527(13) 0.0284(4) Uani 1 1 d . . . . .
H18A H 0.164531 0.525159 0.906267 0.043 Uiso 1 1 calc GR . . . .
H18B H 0.288173 0.486439 0.984794 0.043 Uiso 1 1 calc GR . . . .
H18C H 0.279118 0.475287 0.881009 0.043 Uiso 1 1 calc GR . . . .
C19 C 0.23233(17) 0.46674(9) 0.56780(10) 0.0194(3) Uani 1 1 d . . . . .
C20 C 0.28000(18) 0.49811(9) 0.50063(11) 0.0213(3) Uani 1 1 d . . . . .
C21 C 0.27885(18) 0.45503(10) 0.42689(11) 0.0233(3) Uani 1 1 d . . . . .
H21 H 0.310376 0.474871 0.380056 0.028 Uiso 1 1 calc R . . . .
C22 C 0.23285(18) 0.38377(10) 0.41987(11) 0.0229(3) Uani 1 1 d . . . . .
C23 C 0.18388(19) 0.35545(10) 0.48761(11) 0.0232(3) Uani 1 1 d . . . . .
H23 H 0.150785 0.307162 0.482771 0.028 Uiso 1 1 calc R . . . .
C24 C 0.18230(18) 0.39635(10) 0.56244(11) 0.0221(3) Uani 1 1 d . . . . .
C25 C 0.3305(2) 0.57490(10) 0.50798(13) 0.0301(4) Uani 1 1 d . . . . .
H25A H 0.412321 0.580733 0.562931 0.045 Uiso 1 1 calc GR . . . .
H25B H 0.252726 0.606761 0.510985 0.045 Uiso 1 1 calc GR . . . .
H25C H 0.359212 0.587237 0.454824 0.045 Uiso 1 1 calc GR . . . .
C26 C 0.2394(2) 0.33753(11) 0.34175(12) 0.0311(4) Uani 1 1 d . . . . .
H26A H 0.230509 0.367920 0.288741 0.047 Uiso 1 1 calc GR . . . .
H26B H 0.160833 0.302628 0.327384 0.047 Uiso 1 1 calc GR . . . .
H26C H 0.330950 0.311937 0.358262 0.047 Uiso 1 1 calc GR . . . .
C27 C 0.1331(2) 0.36394(12) 0.63647(13) 0.0340(4) Uani 1 1 d . . . . .
H27A H 0.030115 0.371957 0.623000 0.051 Uiso 1 1 calc GR . . . .
H27B H 0.184454 0.386606 0.694445 0.051 Uiso 1 1 calc GR . . . .
H27C H 0.152676 0.312163 0.640139 0.051 Uiso 1 1 calc GR . . . .

loop_
_atom_site_aniso_label
_atom_site_aniso_U_11
_atom_site_aniso_U_22
_atom_site_aniso_U_33
_atom_site_aniso_U_23
_atom_site_aniso_U_13
_atom_site_aniso_U_12
Sb1 0.02359(6) 0.02500(6) 0.02661(6) 0.00025(4) 0.00374(4) 0.00059(4)
F1 0.0320(7) 0.0680(10) 0.0377(7) -0.0122(7) 0.0024(5) -0.0160(6)
F2 0.0249(6) 0.0609(9) 0.0340(6) -0.0029(6) 0.0002(5) -0.0016(6)
F1A 0.0405(15) 0.090(3) 0.134(4) -0.081(3) -0.0160(18) 0.0312(17)
F2A 0.082(3) 0.083(3) 0.086(3) 0.064(2) -0.029(2) -0.046(2)
F3A 0.0366(12) 0.0648(17) 0.0495(15) -0.0288(13) 0.0132(10) 0.0084(11)
F4A 0.0453(15) 0.077(2) 0.0346(11) 0.0162(12) 0.0078(10) -0.0212(14)
F1B 0.055(4) 0.040(3) 0.059(4) -0.018(2) -0.004(2) 0.003(2)
F2B 0.040(3) 0.130(6) 0.022(2) 0.019(3) 0.017(2) -0.005(4)
F3B 0.147(10) 0.052(3) 0.084(5) 0.018(3) 0.011(5) 0.066(4)
F4B 0.056(4) 0.119(6) 0.027(2) 0.021(3) 0.013(2) -0.029(4)
N1 0.0176(6) 0.0247(7) 0.0159(6) -0.0028(5) 0.0037(5) -0.0006(5)
N2 0.0175(6) 0.0227(7) 0.0170(6) -0.0031(5) 0.0041(5) 0.0013(5)
N3 0.0204(6) 0.0232(7) 0.0204(6) -0.0008(5) 0.0060(5) 0.0044(5)
C1 0.0179(7) 0.0187(7) 0.0152(6) -0.0015(5) 0.0045(5) -0.0019(5)
C2 0.0184(7) 0.0186(7) 0.0148(6) -0.0001(5) 0.0050(5) 0.0001(5)
C3 0.0204(7) 0.0193(7) 0.0188(7) -0.0028(6) 0.0052(6) -0.0001(6)
C4 0.0200(7) 0.0227(8) 0.0188(7) -0.0018(6) 0.0044(6) -0.0002(6)
C5 0.0235(8) 0.0363(10) 0.0324(9) -0.0022(8) 0.0077(7) 0.0108(7)
C6 0.0231(8) 0.0204(7) 0.0165(7) -0.0024(6) 0.0048(6) -0.0006(6)
C7 0.0273(8) 0.0198(7) 0.0183(7) -0.0018(6) 0.0074(6) 0.0026(6)
C8 0.0180(7) 0.0323(9) 0.0235(8) -0.0033(7) 0.0050(6) 0.0045(6)
C9 0.0177(7) 0.0340(9) 0.0215(8) -0.0031(7) 0.0036(6) 0.0016(7)
C10 0.0179(7) 0.0205(7) 0.0160(7) -0.0027(6) 0.0043(5) 0.0021(6)
C11 0.0202(7) 0.0217(7) 0.0204(7) -0.0002(6) 0.0065(6) 0.0004(6)
C12 0.0265(8) 0.0271(8) 0.0175(7) 0.0014(6) 0.0067(6) 0.0012(7)
C13 0.0237(8) 0.0242(8) 0.0183(7) -0.0028(6) 0.0036(6) 0.0028(6)
C14 0.0199(7) 0.0185(7) 0.0219(7) -0.0023(6) 0.0046(6) 0.0010(6)
C15 0.0190(7) 0.0187(7) 0.0184(7) 0.0004(6) 0.0067(6) 0.0036(6)
C16 0.0261(8) 0.0243(8) 0.0204(7) 0.0022(6) 0.0081(6) 0.0014(6)
C17 0.0393(11) 0.0344(10) 0.0200(8) -0.0049(7) 0.0008(7) -0.0043(8)
C18 0.0288(9) 0.0268(9) 0.0296(9) 0.0009(7) 0.0092(7) -0.0057(7)
C19 0.0179(7) 0.0253(8) 0.0135(6) -0.0014(6) 0.0028(5) -0.0010(6)
C20 0.0201(7) 0.0248(8) 0.0181(7) 0.0026(6) 0.0047(6) 0.0000(6)
C21 0.0227(8) 0.0315(9) 0.0165(7) 0.0031(6) 0.0073(6) 0.0015(6)
C22 0.0208(7) 0.0299(8) 0.0155(7) -0.0019(6) 0.0023(6) 0.0044(6)
C23 0.0239(8) 0.0248(8) 0.0181(7) -0.0018(6) 0.0024(6) -0.0034(6)
C24 0.0220(7) 0.0281(8) 0.0155(7) -0.0005(6) 0.0047(6) -0.0049(6)
C25 0.0370(10) 0.0265(9) 0.0283(9) 0.0026(7) 0.0124(8) -0.0052(7)
C26 0.0360(10) 0.0370(10) 0.0198(8) -0.0049(7) 0.0082(7) 0.0055(8)
C27 0.0467(12) 0.0370(10) 0.0217(8) -0.0043(7) 0.0155(8) -0.0193(9)

loop_
_atom_type_symbol
_atom_type_description
_atom_type_scat_dispersion_real
_atom_type_scat_dispersion_imag
_atom_type_scat_source
C C 0.0033 0.0016 'International Tables Vol C Tables 4.2.6.8 and 6.1.1.4'
H H 0.0000 0.0000 'International Tables Vol C Tables 4.2.6.8 and 6.1.1.4'
F F 0.0171 0.0103 'International Tables Vol C Tables 4.2.6.8 and 6.1.1.4'
N N 0.0061 0.0033 'International Tables Vol C Tables 4.2.6.8 and 6.1.1.4'
Sb Sb -0.5866 1.5461 'International Tables Vol C Tables 4.2.6.8 and 6.1.1.4'

loop_
_geom_angle_atom_site_label_1
_geom_angle_atom_site_label_2
_geom_angle_atom_site_label_3
_geom_angle
F1 Sb1 F2 178.40(7)
F1 Sb1 F3A 93.14(10)
F1 Sb1 F4A 92.14(9)
F1 Sb1 F1B 94.3(2)
F1 Sb1 F2B 89.3(3)
F2 Sb1 F4A 88.32(9)
F2 Sb1 F1B 84.1(2)
F1A Sb1 F1 89.64(10)
F1A Sb1 F2 88.84(10)
F1A Sb1 F3A 174.3(2)
F1A Sb1 F4A 89.2(2)
F2A Sb1 F1 89.34(15)
F2A Sb1 F2 90.31(14)
F2A Sb1 F1A 94.9(2)
F2A Sb1 F3A 90.1(2)
F2A Sb1 F4A 175.69(19)
F3A Sb1 F2 88.42(9)
F3A Sb1 F4A 85.77(14)
F2B Sb1 F2 91.0(3)
F2B Sb1 F1B 86.2(4)
F3B Sb1 F1 83.3(4)
F3B Sb1 F2 98.3(4)
F3B Sb1 F1B 175.1(4)
F3B Sb1 F2B 89.5(4)
F4B Sb1 F1 87.6(2)
F4B Sb1 F2 92.1(2)
F4B Sb1 F1B 91.0(4)
F4B Sb1 F2B 175.6(4)
F4B Sb1 F3B 93.1(4)
C1 N1 C9 109.98(14)
C1 N1 C19 127.62(14)
C9 N1 C19 121.78(14)
C1 N2 C8 110.06(14)
C1 N2 C10 127.26(13)
C8 N2 C10 122.40(14)
C4 N3 C5 120.44(15)
C7 N3 C4 118.47(14)
C7 N3 C5 120.91(15)
N1 C1 C2 126.90(14)
N2 C1 N1 104.99(13)
N2 C1 C2 128.09(14)
C1 C2 C3 123.47(14)
C1 C2 C6 121.99(14)
C3 C2 C6 114.54(14)
C2 C3 H3 119.2
C4 C3 C2 121.54(15)
C4 C3 H3 119.2
N3 C4 H4 119.0
C3 C4 N3 121.96(15)
C3 C4 H4 119.0
N3 C5 H5A 109.5
N3 C5 H5B 109.5
N3 C5 H5C 109.5
H5A C5 H5B 109.5
H5A C5 H5C 109.5
H5B C5 H5C 109.5
C2 C6 H6 119.3
C7 C6 C2 121.49(15)
C7 C6 H6 119.3
N3 C7 H7 119.0
C6 C7 N3 121.95(15)
C6 C7 H7 119.0
N2 C8 H8 126.3
C9 C8 N2 107.37(15)
C9 C8 H8 126.3
N1 C9 H9 126.2
C8 C9 N1 107.59(15)
C8 C9 H9 126.2
C11 C10 N2 118.41(15)
C15 C10 N2 118.23(14)
C15 C10 C11 123.35(15)
C10 C11 C12 117.05(16)
C10 C11 C18 121.81(15)
C12 C11 C18 121.12(16)
C11 C12 H12 119.2
C13 C12 C11 121.65(16)
C13 C12 H12 119.2
C12 C13 C14 119.05(15)
C12 C13 C17 120.84(16)
C14 C13 C17 120.11(17)
C13 C14 H14 119.2
C15 C14 C13 121.61(16)
C15 C14 H14 119.2
C10 C15 C16 120.90(15)
C14 C15 C10 117.23(15)
C14 C15 C16 121.86(15)
C15 C16 H16A 109.5
C15 C16 H16B 109.5
C15 C16 H16C 109.5
H16A C16 H16B 109.5
H16A C16 H16C 109.5
H16B C16 H16C 109.5
C13 C17 H17A 109.5
C13 C17 H17B 109.5
C13 C17 H17C 109.5
H17A C17 H17B 109.5
H17A C17 H17C 109.5
H17B C17 H17C 109.5
C11 C18 H18A 109.5
C11 C18 H18B 109.5
C11 C18 H18C 109.5
H18A C18 H18B 109.5
H18A C18 H18C 109.5
H18B C18 H18C 109.5
C20 C19 N1 118.58(15)
C24 C19 N1 118.57(14)
C24 C19 C20 122.85(15)
C19 C20 C25 121.26(16)
C21 C20 C19 117.04(16)
C21 C20 C25 121.69(16)
C20 C21 H21 119.0
C22 C21 C20 121.98(16)
C22 C21 H21 119.0
C21 C22 C26 120.80(16)
C23 C22 C21 118.80(16)
C23 C22 C26 120.39(17)
C22 C23 H23 119.3
C22 C23 C24 121.42(16)
C24 C23 H23 119.3
C19 C24 C23 117.88(15)
C19 C24 C27 121.50(16)
C23 C24 C27 120.58(16)
C20 C25 H25A 109.5
C20 C25 H25B 109.5
C20 C25 H25C 109.5
H25A C25 H25B 109.5
H25A C25 H25C 109.5
H25B C25 H25C 109.5
C22 C26 H26A 109.5
C22 C26 H26B 109.5
C22 C26 H26C 109.5
H26A C26 H26B 109.5
H26A C26 H26C 109.5
H26B C26 H26C 109.5
C24 C27 H27A 109.5
C24 C27 H27B 109.5
C24 C27 H27C 109.5
H27A C27 H27B 109.5
H27A C27 H27C 109.5
H27B C27 H27C 109.5

loop_
_geom_bond_atom_site_label_1
_geom_bond_atom_site_label_2
_geom_bond_distance
Sb1 F1 1.8620(13)
Sb1 F2 1.8823(12)
Sb1 F1A 1.838(3)
Sb1 F2A 1.828(3)
Sb1 F3A 1.878(2)
Sb1 F4A 1.905(2)
Sb1 F1B 1.900(5)
Sb1 F2B 1.879(5)
Sb1 F3B 1.809(7)
Sb1 F4B 1.789(5)
N1 C1 1.374(2)
N1 C9 1.385(2)
N1 C19 1.441(2)
N2 C1 1.372(2)
N2 C8 1.388(2)
N2 C10 1.443(2)
N3 C4 1.371(2)
N3 C5 1.461(2)
N3 C7 1.371(2)
C1 C2 1.424(2)
C2 C3 1.434(2)
C2 C6 1.435(2)
C3 H3 0.9500
C3 C4 1.357(2)
C4 H4 0.9500
C5 H5A 0.9800
C5 H5B 0.9800
C5 H5C 0.9800
C6 H6 0.9500
C6 C7 1.358(2)
C7 H7 0.9500
C8 H8 0.9500
C8 C9 1.346(2)
C9 H9 0.9500
C10 C11 1.394(2)
C10 C15 1.394(2)
C11 C12 1.395(2)
C11 C18 1.504(2)
C12 H12 0.9500
C12 C13 1.389(3)
C13 C14 1.393(2)
C13 C17 1.509(2)
C14 H14 0.9500
C14 C15 1.391(2)
C15 C16 1.507(2)
C16 H16A 0.9800
C16 H16B 0.9800
C16 H16C 0.9800
C17 H17A 0.9800
C17 H17B 0.9800
C17 H17C 0.9800
C18 H18A 0.9800
C18 H18B 0.9800
C18 H18C 0.9800
C19 C20 1.398(2)
C19 C24 1.392(2)
C20 C21 1.395(2)
C20 C25 1.504(3)
C21 H21 0.9500
C21 C22 1.393(3)
C22 C23 1.391(2)
C22 C26 1.505(2)
C23 H23 0.9500
C23 C24 1.393(2)
C24 C27 1.506(2)
C25 H25A 0.9800
C25 H25B 0.9800
C25 H25C 0.9800
C26 H26A 0.9800
C26 H26B 0.9800
C26 H26C 0.9800
C27 H27A 0.9800
C27 H27B 0.9800
C27 H27C 0.9800
